data_7246154
loop_
_publ_author_name
'Yang, Xin-bo'
'Jia, Chen-hui'
'Miao, Xiang-yan'
'Li, Yu-chuan'
'Pang, Si-ping'

_publ_section_title
;
 Synthesis and characterization of potential polycyclic energetic
 materials using bicyclic triazole and azetidine structures as building
 blocks
;
_journal_issue 4
_journal_name_full 'RSC Advances'
_journal_page_first 2600
_journal_page_last 2610
_journal_paper_doi 10.1039/D2RA06646G
_journal_volume 13
_journal_year 2023
_chemical_formula_sum 'C10 H8 Cl2 F4 N8'
_chemical_formula_weight 387.14
_space_group_crystal_system triclinic
_space_group_IT_number 2
_space_group_name_Hall '-P 1'
_space_group_name_H-M_alt 'P -1'
_atom_sites_solution_hydrogens geom
_audit_creation_method SHELXL-2014/7
_audit_update_record
;
2017-12-08 deposited with the CCDC.	2022-12-20 downloaded from the CCDC.
;
_cell_angle_alpha 100.6540(10)
_cell_angle_beta 94.0110(10)
_cell_angle_gamma 94.8510(10)
_cell_formula_units_Z 2
_cell_length_a 7.83310(10)
_cell_length_b 8.63080(10)
_cell_length_c 11.29240(10)
_cell_measurement_reflns_used 750
_cell_measurement_temperature 296(2)
_cell_measurement_theta_max 21.04
_cell_measurement_theta_min 2.41
_cell_volume 744.725(15)
_computing_structure_refinement 'SHELXL-2014/7 (Sheldrick, 2014)'
_diffrn_ambient_temperature 296(2)
_diffrn_measured_fraction_theta_full 0.988
_diffrn_measured_fraction_theta_max 0.988
_diffrn_measurement_device_type CCD
_diffrn_radiation_type MoK\a
_diffrn_radiation_wavelength 0.71073
_diffrn_reflns_av_unetI/netI 0.0484
_diffrn_reflns_Laue_measured_fraction_full 0.988
_diffrn_reflns_Laue_measured_fraction_max 0.988
_diffrn_reflns_limit_h_max 9
_diffrn_reflns_limit_h_min -9
_diffrn_reflns_limit_k_max 10
_diffrn_reflns_limit_k_min -10
_diffrn_reflns_limit_l_max 13
_diffrn_reflns_limit_l_min 0
_diffrn_reflns_number 2567
_diffrn_reflns_point_group_measured_fraction_full 0.988
_diffrn_reflns_point_group_measured_fraction_max 0.988
_diffrn_reflns_theta_full 24.906
_diffrn_reflns_theta_max 24.906
_diffrn_reflns_theta_min 1.842
_exptl_absorpt_coefficient_mu 0.494
_exptl_absorpt_correction_type multi-scan
_exptl_absorpt_process_details sadabs
_exptl_crystal_colour colorless
_exptl_crystal_density_diffrn 1.726
_exptl_crystal_description Block
_exptl_crystal_F_000 388
_exptl_crystal_size_max 0.220
_exptl_crystal_size_mid 0.200
_exptl_crystal_size_min 0.180
_exptl_transmission_factor_max 0.864
_exptl_transmission_factor_min 0.864
_refine_diff_density_max 0.322
_refine_diff_density_min -0.371
_refine_diff_density_rms 0.087
_refine_ls_extinction_method none
_refine_ls_goodness_of_fit_ref 0.996
_refine_ls_hydrogen_treatment constr
_refine_ls_matrix_type full
_refine_ls_number_parameters 218
_refine_ls_number_reflns 2567
_refine_ls_number_restraints 0
_refine_ls_restrained_S_all 0.996
_refine_ls_R_factor_all 0.0671
_refine_ls_R_factor_gt 0.0508
_refine_ls_shift/su_max 0.000
_refine_ls_shift/su_mean 0.000
_refine_ls_structure_factor_coef Fsqd
_refine_ls_weighting_details 'w=1/[\s^2^(Fo^2^)+(0.1272P)^2^] where P=(Fo^2^+2Fc^2^)/3'
_refine_ls_weighting_scheme calc
_refine_ls_wR_factor_gt 0.1611
_refine_ls_wR_factor_ref 0.1784
_reflns_Friedel_coverage 0.000
_reflns_number_gt 2023
_reflns_number_total 2567
_reflns_threshold_expression 'I > 2\s(I)'
_cod_data_source_file d2ra06646g2.cif
_cod_data_source_block 20171003_1_0m_5
_cod_original_cell_volume 744.724(15)
_cod_database_code 7246154
_shelx_shelxl_version_number 2014/7
_shelx_space_group_comment
;
The symmetry employed for this shelxl refinement is uniquely defined
by the following loop, which should always be used as a source of
symmetry information in preference to the above space-group names.
They are only intended as comments.
;
_shelx_estimated_absorpt_t_min 0.899
_shelx_estimated_absorpt_t_max 0.916

loop_
_space_group_symop_operation_xyz
'x, y, z'
'-x, -y, -z'

loop_
_atom_site_label
_atom_site_type_symbol
_atom_site_fract_x
_atom_site_fract_y
_atom_site_fract_z
_atom_site_U_iso_or_equiv
_atom_site_adp_type
_atom_site_occupancy
_atom_site_site_symmetry_order
_atom_site_calc_flag
_atom_site_refinement_flags_posn
_atom_site_refinement_flags_adp
_atom_site_refinement_flags_occupancy
_atom_site_disorder_assembly
_atom_site_disorder_group
C1 C 0.4168(5) 0.3866(5) 0.6331(4) 0.0352(9) Uani 1 1 d . . . . .
C2 C 0.2711(5) 0.5855(5) 0.6077(4) 0.0353(10) Uani 1 1 d . . . . .
C3 C 0.0985(6) 0.7778(5) 0.5377(5) 0.0475(12) Uani 1 1 d . . . . .
H3A H -0.0232 0.7796 0.5483 0.057 Uiso 1 1 calc R U . . .
H3B H 0.1167 0.7227 0.4573 0.057 Uiso 1 1 calc R U . . .
C4 C 0.2007(6) 0.9376(5) 0.5749(4) 0.0445(11) Uani 1 1 d . . . . .
C5 C 0.3122(7) 0.8751(5) 0.6670(5) 0.0565(14) Uani 1 1 d . . . . .
H5A H 0.4295 0.8653 0.6464 0.068 Uiso 1 1 calc R U . . .
H5B H 0.3095 0.9313 0.7495 0.068 Uiso 1 1 calc R U . . .
C6 C 0.2576(6) 0.5255(6) 0.8897(4) 0.0438(11) Uani 1 1 d . . . . .
C7 C 0.4845(6) 0.6910(5) 0.8919(4) 0.0351(10) Uani 1 1 d . . . . .
C8 C 0.7588(6) 0.7090(7) 0.7924(5) 0.0593(14) Uani 1 1 d . . . . .
H8A H 0.7510 0.7007 0.7053 0.071 Uiso 1 1 calc R U . . .
H8B H 0.7856 0.6102 0.8152 0.071 Uiso 1 1 calc R U . . .
C9 C 0.8704(7) 0.8544(7) 0.8624(5) 0.0582(14) Uani 1 1 d . . . . .
C10 C 0.7265(6) 0.8967(6) 0.9420(5) 0.0505(12) Uani 1 1 d . . . . .
H10A H 0.7412 0.8686 1.0211 0.061 Uiso 1 1 calc R U . . .
H10B H 0.6989 1.0052 0.9481 0.061 Uiso 1 1 calc R U . . .
Cl1 Cl 0.54016(18) 0.27516(14) 0.70339(11) 0.0545(4) Uani 1 1 d . . . . .
Cl2 Cl 0.09784(19) 0.37990(18) 0.83583(13) 0.0652(4) Uani 1 1 d . . . . .
F1 F 0.2858(4) 0.9867(4) 0.4860(3) 0.0660(9) Uani 1 1 d . . . . .
F2 F 0.1138(4) 1.0600(3) 0.6202(3) 0.0608(8) Uani 1 1 d . . . . .
F3 F 0.9163(6) 0.9614(5) 0.7971(4) 0.1061(15) Uani 1 1 d . . . . .
F4 F 1.0170(4) 0.8232(5) 0.9190(4) 0.0930(13) Uani 1 1 d . . . . .
N1 N 0.3721(4) 0.5291(4) 0.6940(3) 0.0336(8) Uani 1 1 d . . . . .
N2 N 0.3743(5) 0.5760(4) 0.8163(3) 0.0344(8) Uani 1 1 d . . . . .
N3 N 0.2631(5) 0.4883(5) 0.5058(3) 0.0412(9) Uani 1 1 d . . . . .
N4 N 0.3558(5) 0.3589(4) 0.5221(3) 0.0422(9) Uani 1 1 d . . . . .
N5 N 0.4376(5) 0.7078(5) 1.0023(3) 0.0482(10) Uani 1 1 d . . . . .
N6 N 0.2920(6) 0.5975(5) 1.0001(4) 0.0537(11) Uani 1 1 d . . . . .
N7 N 0.1987(5) 0.7237(4) 0.6367(3) 0.0415(9) Uani 1 1 d . . . . .
N8 N 0.6109(5) 0.7796(5) 0.8520(3) 0.0442(9) Uani 1 1 d . . . . .

loop_
_atom_site_aniso_label
_atom_site_aniso_U_11
_atom_site_aniso_U_22
_atom_site_aniso_U_33
_atom_site_aniso_U_23
_atom_site_aniso_U_13
_atom_site_aniso_U_12
C1 0.043(2) 0.030(2) 0.031(2) 0.0032(17) 0.0031(18) -0.0001(18)
C2 0.039(2) 0.034(2) 0.032(2) 0.0113(17) -0.0069(17) -0.0084(18)
C3 0.044(3) 0.042(3) 0.056(3) 0.017(2) -0.012(2) -0.002(2)
C4 0.049(3) 0.035(2) 0.051(3) 0.012(2) 0.002(2) 0.006(2)
C5 0.063(3) 0.037(2) 0.062(3) 0.000(2) -0.026(3) 0.005(2)
C6 0.051(3) 0.049(3) 0.035(2) 0.012(2) 0.010(2) 0.010(2)
C7 0.041(2) 0.035(2) 0.027(2) -0.0005(16) -0.0021(17) 0.0091(19)
C8 0.049(3) 0.071(3) 0.046(3) -0.015(2) 0.009(2) -0.014(3)
C9 0.052(3) 0.066(4) 0.048(3) -0.004(3) 0.003(2) -0.010(3)
C10 0.051(3) 0.045(3) 0.046(3) -0.010(2) -0.007(2) -0.002(2)
Cl1 0.0723(8) 0.0459(7) 0.0457(7) 0.0076(5) -0.0027(6) 0.0183(6)
Cl2 0.0612(8) 0.0674(9) 0.0660(9) 0.0177(7) 0.0101(7) -0.0138(7)
F1 0.074(2) 0.0540(17) 0.074(2) 0.0190(15) 0.0225(17) 0.0001(16)
F2 0.067(2) 0.0474(16) 0.068(2) 0.0088(14) 0.0019(15) 0.0166(15)
F3 0.129(4) 0.096(3) 0.086(3) 0.015(2) 0.028(2) -0.042(3)
F4 0.052(2) 0.116(3) 0.091(3) -0.023(2) -0.0113(18) 0.007(2)
N1 0.046(2) 0.0310(17) 0.0206(16) 0.0000(13) -0.0028(15) 0.0028(16)
N2 0.0396(19) 0.0369(19) 0.0247(17) 0.0025(14) -0.0003(14) 0.0028(16)
N3 0.056(2) 0.0367(18) 0.0272(17) 0.0053(14) -0.0045(16) -0.0076(17)
N4 0.057(2) 0.0306(18) 0.033(2) -0.0028(14) -0.0013(17) -0.0048(17)
N5 0.057(2) 0.056(2) 0.028(2) -0.0009(17) 0.0045(17) 0.005(2)
N6 0.061(3) 0.070(3) 0.031(2) 0.0085(19) 0.0135(19) 0.010(2)
N7 0.054(2) 0.0331(19) 0.037(2) 0.0064(15) -0.0032(17) 0.0048(17)
N8 0.048(2) 0.046(2) 0.034(2) 0.0003(16) -0.0031(17) 0.0001(19)

loop_
_atom_type_symbol
_atom_type_description
_atom_type_scat_dispersion_real
_atom_type_scat_dispersion_imag
_atom_type_scat_source
C C 0.0033 0.0016 'International Tables Vol C Tables 4.2.6.8 and 6.1.1.4'
H H 0.0000 0.0000 'International Tables Vol C Tables 4.2.6.8 and 6.1.1.4'
N N 0.0061 0.0033 'International Tables Vol C Tables 4.2.6.8 and 6.1.1.4'
F F 0.0171 0.0103 'International Tables Vol C Tables 4.2.6.8 and 6.1.1.4'
Cl Cl 0.1484 0.1585 'International Tables Vol C Tables 4.2.6.8 and 6.1.1.4'

loop_
_geom_angle_atom_site_label_1
_geom_angle_atom_site_label_2
_geom_angle_atom_site_label_3
_geom_angle
_geom_angle_site_symmetry_1
_geom_angle_site_symmetry_3
_geom_angle_publ_flag
N4 C1 N1 111.2(4) . . ?
N4 C1 Cl1 127.9(3) . . ?
N1 C1 Cl1 120.9(3) . . ?
N3 C2 N7 129.7(4) . . ?
N3 C2 N1 109.3(4) . . ?
N7 C2 N1 121.0(4) . . ?
N7 C3 C4 88.5(3) . . ?
N7 C3 H3A 113.9 . . ?
C4 C3 H3A 113.9 . . ?
N7 C3 H3B 113.9 . . ?
C4 C3 H3B 113.9 . . ?
H3A C3 H3B 111.1 . . ?
F2 C4 F1 104.9(3) . . ?
F2 C4 C5 115.4(4) . . ?
F1 C4 C5 114.8(4) . . ?
F2 C4 C3 116.8(4) . . ?
F1 C4 C3 114.6(4) . . ?
C5 C4 C3 90.5(3) . . ?
N7 C5 C4 88.3(3) . . ?
N7 C5 H5A 113.9 . . ?
C4 C5 H5A 113.9 . . ?
N7 C5 H5B 113.9 . . ?
C4 C5 H5B 113.9 . . ?
H5A C5 H5B 111.1 . . ?
N6 C6 N2 111.3(4) . . ?
N6 C6 Cl2 126.8(4) . . ?
N2 C6 Cl2 121.8(3) . . ?
N5 C7 N8 126.9(4) . . ?
N5 C7 N2 109.6(4) . . ?
N8 C7 N2 123.2(4) . . ?
N8 C8 C9 86.5(4) . . ?
N8 C8 H8A 114.2 . . ?
C9 C8 H8A 114.2 . . ?
N8 C8 H8B 114.2 . . ?
C9 C8 H8B 114.2 . . ?
H8A C8 H8B 111.4 . . ?
F3 C9 F4 106.0(5) . . ?
F3 C9 C10 114.7(5) . . ?
F4 C9 C10 116.1(5) . . ?
F3 C9 C8 114.8(5) . . ?
F4 C9 C8 114.7(5) . . ?
C10 C9 C8 90.5(4) . . ?
N8 C10 C9 87.0(3) . . ?
N8 C10 H10A 114.1 . . ?
C9 C10 H10A 114.1 . . ?
N8 C10 H10B 114.1 . . ?
C9 C10 H10B 114.1 . . ?
H10A C10 H10B 111.3 . . ?
N2 N1 C1 126.6(3) . . ?
N2 N1 C2 125.7(3) . . ?
C1 N1 C2 104.3(3) . . ?
N1 N2 C6 126.7(4) . . ?
N1 N2 C7 128.2(4) . . ?
C6 N2 C7 104.9(3) . . ?
C2 N3 N4 108.5(3) . . ?
C1 N4 N3 106.7(3) . . ?
C7 N5 N6 107.3(4) . . ?
C6 N6 N5 106.8(4) . . ?
C2 N7 C3 117.3(4) . . ?
C2 N7 C5 119.0(4) . . ?
C3 N7 C5 92.3(3) . . ?
C7 N8 C8 122.5(4) . . ?
C7 N8 C10 118.8(4) . . ?
C8 N8 C10 92.7(4) . . ?

loop_
_geom_bond_atom_site_label_1
_geom_bond_atom_site_label_2
_geom_bond_distance
_geom_bond_site_symmetry_2
_geom_bond_publ_flag
C1 N4 1.282(5) . ?
C1 N1 1.379(5) . ?
C1 Cl1 1.680(4) . ?
C2 N3 1.287(6) . ?
C2 N7 1.359(6) . ?
C2 N1 1.395(5) . ?
C3 N7 1.489(5) . ?
C3 C4 1.507(6) . ?
C3 H3A 0.9700 . ?
C3 H3B 0.9700 . ?
C4 F2 1.346(5) . ?
C4 F1 1.355(6) . ?
C4 C5 1.514(6) . ?
C5 N7 1.487(6) . ?
C5 H5A 0.9700 . ?
C5 H5B 0.9700 . ?
C6 N6 1.285(6) . ?
C6 N2 1.373(6) . ?
C6 Cl2 1.691(5) . ?
C7 N5 1.310(6) . ?
C7 N8 1.353(6) . ?
C7 N2 1.377(5) . ?
C8 N8 1.497(7) . ?
C8 C9 1.521(7) . ?
C8 H8A 0.9700 . ?
C8 H8B 0.9700 . ?
C9 F3 1.325(7) . ?
C9 F4 1.347(6) . ?
C9 C10 1.517(8) . ?
C10 N8 1.486(6) . ?
C10 H10A 0.9700 . ?
C10 H10B 0.9700 . ?
N1 N2 1.364(5) . ?
N3 N4 1.414(5) . ?
N5 N6 1.418(6) . ?

loop_
_geom_torsion_atom_site_label_1
_geom_torsion_atom_site_label_2
_geom_torsion_atom_site_label_3
_geom_torsion_atom_site_label_4
_geom_torsion
_geom_torsion_site_symmetry_1
_geom_torsion_site_symmetry_2
_geom_torsion_site_symmetry_3
_geom_torsion_site_symmetry_4
_geom_torsion_publ_flag
N7 C3 C4 F2 -114.0(4) . . . . ?
N7 C3 C4 F1 122.8(4) . . . . ?
N7 C3 C4 C5 5.1(4) . . . . ?
F2 C4 C5 N7 115.1(4) . . . . ?
F1 C4 C5 N7 -122.6(4) . . . . ?
C3 C4 C5 N7 -5.1(4) . . . . ?
N8 C8 C9 F3 -104.1(5) . . . . ?
N8 C8 C9 F4 132.8(5) . . . . ?
N8 C8 C9 C10 13.5(4) . . . . ?
F3 C9 C10 N8 104.2(5) . . . . ?
F4 C9 C10 N8 -131.7(5) . . . . ?
C8 C9 C10 N8 -13.6(4) . . . . ?
N4 C1 N1 N2 161.3(4) . . . . ?
Cl1 C1 N1 N2 -20.0(6) . . . . ?
N4 C1 N1 C2 1.5(5) . . . . ?
Cl1 C1 N1 C2 -179.8(3) . . . . ?
N3 C2 N1 N2 -162.1(4) . . . . ?
N7 C2 N1 N2 18.0(6) . . . . ?
N3 C2 N1 C1 -2.1(5) . . . . ?
N7 C2 N1 C1 178.1(4) . . . . ?
C1 N1 N2 C6 -75.4(6) . . . . ?
C2 N1 N2 C6 80.3(5) . . . . ?
C1 N1 N2 C7 109.6(5) . . . . ?
C2 N1 N2 C7 -94.6(5) . . . . ?
N6 C6 N2 N1 -177.2(4) . . . . ?
Cl2 C6 N2 N1 5.4(6) . . . . ?
N6 C6 N2 C7 -1.3(5) . . . . ?
Cl2 C6 N2 C7 -178.7(3) . . . . ?
N5 C7 N2 N1 175.9(4) . . . . ?
N8 C7 N2 N1 1.2(6) . . . . ?
N5 C7 N2 C6 0.1(5) . . . . ?
N8 C7 N2 C6 -174.6(4) . . . . ?
N7 C2 N3 N4 -178.3(4) . . . . ?
N1 C2 N3 N4 1.9(5) . . . . ?
N1 C1 N4 N3 -0.4(5) . . . . ?
Cl1 C1 N4 N3 -179.0(3) . . . . ?
C2 N3 N4 C1 -0.9(5) . . . . ?
N8 C7 N5 N6 175.4(4) . . . . ?
N2 C7 N5 N6 1.0(5) . . . . ?
N2 C6 N6 N5 1.9(5) . . . . ?
Cl2 C6 N6 N5 179.1(3) . . . . ?
C7 N5 N6 C6 -1.8(5) . . . . ?
N3 C2 N7 C3 -2.1(7) . . . . ?
N1 C2 N7 C3 177.7(4) . . . . ?
N3 C2 N7 C5 -111.8(5) . . . . ?
N1 C2 N7 C5 68.0(5) . . . . ?
C4 C3 N7 C2 -129.7(4) . . . . ?
C4 C3 N7 C5 -5.2(4) . . . . ?
C4 C5 N7 C2 128.3(4) . . . . ?
C4 C5 N7 C3 5.2(4) . . . . ?
N5 C7 N8 C8 122.6(5) . . . . ?
N2 C7 N8 C8 -63.6(6) . . . . ?
N5 C7 N8 C10 8.3(7) . . . . ?
N2 C7 N8 C10 -177.9(4) . . . . ?
C9 C8 N8 C7 -140.7(4) . . . . ?
C9 C8 N8 C10 -13.8(4) . . . . ?
C9 C10 N8 C7 143.5(4) . . . . ?
C9 C10 N8 C8 13.9(4) . . . . ?
